data_7115184
loop_
_publ_author_name
'Peinador, Carlos'
'Rom\'an, Esteban'
'Kaifer, Angel E.'
'Abboud, Khalil'

_publ_section_title
;
 Novel cavitands containing electrochemically active
 4,4&#x2032;-bipyridinium subunits
;
_journal_issue 18
_journal_name_full 'Chemical Communications'
_journal_page_first 1887
_journal_paper_doi 10.1039/a903164b
_journal_year 1999
_chemical_formula_sum 'C104 H112 F24 N8 O12 P4'
_chemical_formula_weight 2245.88
_chemical_name_systematic
; 
 ? 
;
_space_group_IT_number 2
_symmetry_cell_setting triclinic
_symmetry_space_group_name_Hall '-P 1'
_symmetry_space_group_name_H-M 'P -1'
_atom_sites_solution_hydrogens geom
_atom_sites_solution_primary direct
_atom_sites_solution_secondary difmap
_audit_creation_method SHELXL-97
_cell_angle_alpha 67.629(1)
_cell_angle_beta 67.447(1)
_cell_angle_gamma 78.767(1)
_cell_formula_units_Z 2
_cell_length_a 17.9704(9)
_cell_length_b 18.3237(9)
_cell_length_c 19.771(1)
_cell_measurement_temperature 173(2)
_cell_volume 5550.8(5)
_computing_cell_refinement 'Bruker SMART'
_computing_data_collection 'Bruker SMART'
_computing_data_reduction 'Bruker SHELXTL'
_computing_molecular_graphics 'Bruker SHELXTL'
_computing_publication_material 'Bruker SHELXTL'
_computing_structure_refinement 'SHELXL-97 (Sheldrick, 1997)'
_computing_structure_solution 'SHELXS-97 (Sheldrick, 1990)'
_diffrn_ambient_temperature 173(2)
_diffrn_measured_fraction_theta_full 0.999
_diffrn_measured_fraction_theta_max 0.999
_diffrn_measurement_device_type 'CCD area detector'
_diffrn_measurement_method 'phi and omega scans'
_diffrn_radiation_monochromator graphite
_diffrn_radiation_source 'normal-focus sealed tube'
_diffrn_radiation_type MoK\a
_diffrn_radiation_wavelength 0.71073
_diffrn_reflns_av_R_equivalents 0.0377
_diffrn_reflns_av_sigmaI/netI 0.0805
_diffrn_reflns_limit_h_max 19
_diffrn_reflns_limit_h_min -19
_diffrn_reflns_limit_k_max 19
_diffrn_reflns_limit_k_min -13
_diffrn_reflns_limit_l_max 21
_diffrn_reflns_limit_l_min -18
_diffrn_reflns_number 39952
_diffrn_reflns_theta_full 22.50
_diffrn_reflns_theta_max 22.50
_diffrn_reflns_theta_min 1.18
_exptl_absorpt_coefficient_mu 0.169
_exptl_absorpt_correction_T_max 0.9757
_exptl_absorpt_correction_T_min 0.9313
_exptl_absorpt_correction_type integration
_exptl_crystal_colour 'Pale Yellow'
_exptl_crystal_density_diffrn 1.344
_exptl_crystal_density_method 'not measured'
_exptl_crystal_description Needles
_exptl_crystal_F_000 2328
_exptl_crystal_size_max 0.19
_exptl_crystal_size_mid 0.24
_exptl_crystal_size_min 0.35
_refine_diff_density_max 0.519
_refine_diff_density_min -0.538
_refine_diff_density_rms 0.113
_refine_ls_extinction_coef 0.0035(4)
_refine_ls_extinction_expression Fc^*^=kFc[1+0.001xFc^2^\l^3^/sin(2\q)]^-1/4^
_refine_ls_extinction_method SHELXL
_refine_ls_goodness_of_fit_ref 1.295
_refine_ls_hydrogen_treatment mixed
_refine_ls_matrix_type fullcycle
_refine_ls_number_parameters 1688
_refine_ls_number_reflns 14505
_refine_ls_number_restraints 248
_refine_ls_restrained_S_all 1.284
_refine_ls_R_factor_all 0.1552
_refine_ls_R_factor_gt 0.0846
_refine_ls_shift/su_max 0.252
_refine_ls_shift/su_mean 0.029
_refine_ls_structure_factor_coef Fsqd
_refine_ls_weighting_details 'calc w=1/[\s^2^(Fo^2^)+(0.1000P)^2^+0.0000P] where P=(Fo^2^+2Fc^2^)/3'
_refine_ls_weighting_scheme calc
_refine_ls_wR_factor_gt 0.2058
_refine_ls_wR_factor_ref 0.2365
_reflns_number_gt 7814
_reflns_number_total 14505
_reflns_threshold_expression >2sigma(I)
_cod_data_source_file 903164b.txt
_cod_data_source_block kaa
_cod_depositor_comments
;
The following automatic conversions were performed:

'_symmetry_cell_setting' value 'Triclinic' changed to 'triclinic'
according to
/usr/data/users/saulius/automatic-downloads/retrospective/RSC/lib/dictionaries/cif_core.dic
dictionary named 'cif_core.dic' version 2.4.2 from 2011-04-26.

Automatic conversion script
Id: cif_fix_values 2281 2013-09-26 08:29:07Z andrius 
;
_cod_original_cell_volume 5550.9(5)
_cod_original_sg_symbol_H-M P-1
_cod_database_code 7115184

loop_
_symmetry_equiv_pos_as_xyz
'x, y, z'
'-x, -y, -z'

loop_
_atom_site_label
_atom_site_type_symbol
_atom_site_fract_x
_atom_site_fract_y
_atom_site_fract_z
_atom_site_U_iso_or_equiv
_atom_site_adp_type
_atom_site_occupancy
_atom_site_symmetry_multiplicity
_atom_site_calc_flag
_atom_site_refinement_flags
_atom_site_disorder_assembly
_atom_site_disorder_group
P1 P 0.9017(3) 0.2709(6) 0.0190(3) 0.0673(18) Uani 0.75(3) 1 d PD A 1
F11 F 0.8899(9) 0.1793(8) 0.0421(6) 0.134(6) Uani 0.75(3) 1 d PD A 1
F12 F 0.8089(5) 0.2918(13) 0.0267(6) 0.148(6) Uani 0.75(3) 1 d PD A 1
F13 F 0.9152(7) 0.3622(7) -0.0043(5) 0.095(4) Uani 0.75(3) 1 d PD A 1
F14 F 0.9254(5) 0.2820(8) -0.0708(5) 0.077(3) Uani 0.75(3) 1 d PD A 1
F15 F 0.8796(6) 0.2596(8) 0.1087(4) 0.085(3) Uani 0.75(3) 1 d PD A 1
F16 F 0.99461(18) 0.25019(18) 0.01120(15) 0.0746(10) Uani 1 1 d D . .
P1' P 0.9002(11) 0.2440(10) 0.0252(7) 0.078(5) Uani 0.25(3) 1 d PD A 2
F11' F 0.9130(13) 0.1526(13) 0.0472(13) 0.080(7) Uani 0.25(3) 1 d PD A 2
F12' F 0.8102(16) 0.2381(18) 0.0385(13) 0.085(9) Uani 0.25(3) 1 d PD A 2
F13' F 0.8863(19) 0.3353(14) 0.0034(15) 0.116(13) Uani 0.25(3) 1 d PD A 2
F14' F 0.9226(16) 0.2524(16) -0.0615(12) 0.104(11) Uani 0.25(3) 1 d PD A 2
F15' F 0.8767(15) 0.2355(15) 0.1121(11) 0.072(8) Uani 0.25(3) 1 d PD A 2
P2 P 0.3944(3) 0.4954(3) 0.3371(5) 0.070(2) Uani 0.642(19) 1 d PD B 3
F21 F 0.4625(6) 0.5402(5) 0.3331(7) 0.108(4) Uani 0.642(19) 1 d PD B 3
F22 F 0.4023(5) 0.5477(6) 0.2513(5) 0.121(4) Uani 0.642(19) 1 d PD B 3
F23 F 0.4593(5) 0.4337(5) 0.3072(7) 0.165(6) Uani 0.642(19) 1 d PD B 3
F24 F 0.3294(6) 0.5565(5) 0.3677(6) 0.095(4) Uani 0.642(19) 1 d PD B 3
F25 F 0.3262(5) 0.4500(5) 0.3418(6) 0.091(4) Uani 0.642(19) 1 d PD B 3
F26 F 0.3865(6) 0.4429(6) 0.4229(6) 0.165(7) Uani 0.642(19) 1 d PD B 3
P2' P 0.3918(5) 0.5028(8) 0.3559(9) 0.106(5) Uani 0.358(19) 1 d PD B 4
F21' F 0.4289(11) 0.5602(8) 0.3769(14) 0.115(6) Uani 0.358(19) 1 d PD B 4
F22' F 0.4035(11) 0.5677(12) 0.2719(11) 0.160(11) Uani 0.358(19) 1 d PD B 4
F23' F 0.4799(9) 0.4652(13) 0.3224(9) 0.146(10) Uani 0.358(19) 1 d PD B 4
F24' F 0.3039(9) 0.5419(13) 0.3876(13) 0.177(13) Uani 0.358(19) 1 d PD B 4
F25' F 0.3549(14) 0.4469(12) 0.3331(12) 0.151(10) Uani 0.358(19) 1 d PD B 4
F26' F 0.3801(10) 0.4381(9) 0.4399(11) 0.103(8) Uani 0.358(19) 1 d PD B 4
P3 P 0.3588(5) 0.9082(8) 0.4007(5) 0.071(3) Uani 0.428(16) 1 d PD C 5
F31 F 0.4197(8) 0.9133(9) 0.4315(8) 0.151(8) Uani 0.428(16) 1 d PD C 5
F32 F 0.2907(9) 0.9134(13) 0.3746(10) 0.222(17) Uani 0.428(16) 1 d PD C 5
F33 F 0.3142(10) 0.9729(10) 0.4299(11) 0.201(18) Uani 0.428(16) 1 d PD C 5
F34 F 0.3136(8) 0.8551(11) 0.4783(6) 0.157(9) Uani 0.428(16) 1 d PD C 5
F35 F 0.3969(11) 0.9716(10) 0.3278(8) 0.39(3) Uani 0.428(16) 1 d PD C 5
F36 F 0.4033(8) 0.8435(10) 0.3715(10) 0.101(5) Uani 0.428(16) 1 d PD C 5
P3' P 0.3714(6) 0.9302(7) 0.3901(6) 0.113(4) Uani 0.572(16) 1 d PD C 6
F31' F 0.4615(8) 0.9344(6) 0.3810(11) 0.217(10) Uani 0.572(16) 1 d PD C 6
F32' F 0.2867(6) 0.9158(9) 0.3925(9) 0.283(18) Uani 0.572(16) 1 d PD C 6
F33' F 0.3462(14) 0.9993(10) 0.4248(9) 0.141(6) Uani 0.572(16) 1 d PD C 6
F34' F 0.3597(11) 0.8610(8) 0.4702(6) 0.213(11) Uani 0.572(16) 1 d PD C 6
F35' F 0.3854(5) 0.9950(7) 0.3071(6) 0.110(4) Uani 0.572(16) 1 d PD C 6
F36' F 0.4097(8) 0.8669(8) 0.3485(8) 0.215(12) Uani 0.572(16) 1 d PD C 6
P4 P 0.44356(17) 0.6394(2) 0.00765(18) 0.097(3) Uani 0.637(16) 1 d PD D 7
F41 F 0.3685(4) 0.6000(4) 0.0792(4) 0.148(6) Uani 0.637(16) 1 d PD D 7
F42 F 0.4513(4) 0.5720(4) -0.0263(4) 0.114(4) Uani 0.637(16) 1 d PD D 7
F43 F 0.4336(4) 0.7085(4) 0.0400(4) 0.112(4) Uani 0.637(16) 1 d PD D 7
F44 F 0.5026(4) 0.5903(4) 0.0532(4) 0.142(5) Uani 0.637(16) 1 d PD D 7
F45 F 0.5166(3) 0.6805(4) -0.0655(3) 0.096(4) Uani 0.637(16) 1 d PD D 7
F46 F 0.3847(4) 0.6883(4) -0.0378(4) 0.097(3) Uani 0.637(16) 1 d PD D 7
P4' P 0.4428(8) 0.6347(9) 0.0043(7) 0.220(14) Uani 0.363(16) 1 d PD D 8
F41' F 0.3868(14) 0.5640(12) 0.0295(17) 0.30(2) Uani 0.363(16) 1 d PD D 8
F42' F 0.4870(14) 0.6252(16) -0.0797(11) 0.31(2) Uani 0.363(16) 1 d PD D 8
F43' F 0.4069(14) 0.636(2) 0.0918(12) 0.54(5) Uani 0.363(16) 1 d PD D 8
F44' F 0.5071(10) 0.5674(13) 0.0321(11) 0.206(14) Uani 0.363(16) 1 d PD D 8
F45' F 0.5071(17) 0.6968(11) -0.0175(18) 0.261(18) Uani 0.363(16) 1 d PD D 8
F46' F 0.3786(13) 0.7020(15) -0.0235(15) 0.38(4) Uani 0.363(16) 1 d PD D 8
C1 C 0.7427 1.0271 -0.0512 0.045 Uani 1 1 d . . .
C2 C 0.7638 0.9993 0.0155 0.043 Uani 1 1 d . . .
C3 C 0.8309 0.9473 0.0224 0.041 Uani 1 1 d . F .
C4 C 0.8751 0.9213 -0.0406 0.043 Uani 1 1 d . . .
H4A H 0.9203 0.8851 -0.0372 0.052 Uiso 1 1 calc R . .
C5 C 0.8558 0.9462 -0.1084 0.043 Uani 1 1 d . F .
C6 C 0.7880 0.9982 -0.1111 0.044 Uani 1 1 d . . .
O7 O 0.7678 1.0266 -0.1788 0.048 Uani 1 1 d . . .
C8 C 0.7232 0.9769 -0.1873 0.054 Uani 1 1 d . . .
H8A H 0.6864 1.0102 -0.2151 0.065 Uiso 1 1 calc R . .
H8B H 0.6896 0.9445 -0.1350 0.065 Uiso 1 1 calc R . .
O9 O 0.7726 0.9256 -0.2285 0.048 Uani 1 1 d . F .
C10 C 0.9028 0.9172 -0.1773 0.044 Uani 1 1 d . . .
H11L H 0.8938 0.9584 -0.2245 0.052 Uiso 1 1 calc R E 9
C11 C 0.7563(3) 0.7863(4) -0.1694(3) 0.0446(15) Uani 1 1 d . F .
C13 C 0.8637(3) 0.8430(3) -0.1619(3) 0.0413(14) Uani 1 1 d . F .
C14 C 0.8876(3) 0.7673(4) -0.1229(3) 0.0443(15) Uani 1 1 d . . .
H14A H 0.9318 0.7608 -0.1056 0.053 Uiso 1 1 calc R F .
C15 C 0.8503(3) 0.6997(3) -0.1075(3) 0.0394(14) Uani 1 1 d . F .
C16 C 0.7844(3) 0.7118(4) -0.1318(3) 0.0428(14) Uani 1 1 d . . .
O17 O 0.7470(2) 0.6471(2) -0.1224(2) 0.0481(10) Uani 1 1 d . F .
C18 C 0.6910(3) 0.6085(4) -0.0477(3) 0.0524(16) Uani 1 1 d . . .
H18A H 0.6642 0.6480 -0.0216 0.063 Uiso 1 1 calc R F .
H18B H 0.6489 0.5873 -0.0548 0.063 Uiso 1 1 calc R . .
O19 O 0.7264(2) 0.5463(2) 0.0009(2) 0.0520(10) Uani 1 1 d . F .
C20 C 0.8772(3) 0.6175(3) -0.0644(3) 0.0456(15) Uani 1 1 d . . .
H20A H 0.8627 0.5805 -0.0832 0.055 Uiso 1 1 calc R F .
C21 C 0.7008(3) 0.5512(3) 0.1269(3) 0.0467(15) Uani 1 1 d . F .
C22 C 0.7513(3) 0.5672(3) 0.0496(3) 0.0467(15) Uani 1 1 d . . .
C23 C 0.8248(3) 0.5985(3) 0.0219(3) 0.0431(14) Uani 1 1 d . F .
C24 C 0.8484(3) 0.6157(3) 0.0741(3) 0.0454(14) Uani 1 1 d . . .
H24A H 0.8989 0.6380 0.0559 0.054 Uiso 1 1 calc R F .
C25 C 0.7996(3) 0.6011(3) 0.1517(3) 0.0419(14) Uani 1 1 d . F .
C26 C 0.7256(3) 0.5710(3) 0.1763(3) 0.0455(14) Uani 1 1 d . . .
O27 O 0.6754(2) 0.5527(2) 0.2543(2) 0.0508(10) Uani 1 1 d . F .
C28 C 0.6271(3) 0.6169(4) 0.2765(3) 0.0513(16) Uani 1 1 d . . .
H28A H 0.6158 0.6571 0.2307 0.062 Uiso 1 1 calc R F .
H28B H 0.5748 0.5974 0.3164 0.062 Uiso 1 1 calc R . .
O29 O 0.6642(2) 0.6528(2) 0.3063(2) 0.0525(10) Uani 1 1 d . F .
C30 C 0.8238(3) 0.6213(3) 0.2081(3) 0.0450(14) Uani 1 1 d . . .
H30A H 0.7963 0.5844 0.2614 0.054 Uiso 1 1 calc R F .
C31 C 0.6754(3) 0.7918(4) 0.2504(3) 0.0475(15) Uani 1 1 d . F .
C12 C 0.7969(3) 0.8507(4) -0.1844(3) 0.0466(15) Uani 1 1 d . . .
C32 C 0.7100(3) 0.7171(4) 0.2529(3) 0.0459(15) Uani 1 1 d . . .
C33 C 0.7887(3) 0.7045(4) 0.2067(3) 0.0428(14) Uani 1 1 d . F .
C34 C 0.8317(3) 0.7708(4) 0.1571(3) 0.0424(14) Uani 1 1 d . . .
H34A H 0.8854 0.7636 0.1245 0.051 Uiso 1 1 calc R F .
C35 C 0.8004(3) 0.8472(4) 0.1525(3) 0.0430(14) Uani 1 1 d . F .
C36 C 0.7210(3) 0.8561(4) 0.1999(3) 0.0463(15) Uani 1 1 d . . .
O37 O 0.6871(2) 0.9317(2) 0.2008(2) 0.0519(10) Uani 1 1 d . F .
C38 C 0.6599(4) 0.9796(4) 0.1380(4) 0.0579(17) Uani 1 1 d . . .
H38A H 0.6119 1.0127 0.1574 0.070 Uiso 1 1 calc R F .
H38B H 0.6430 0.9448 0.1191 0.070 Uiso 1 1 calc R . .
O39 O 0.7188(2) 1.0296(2) 0.0745(2) 0.0543(10) Uani 1 1 d . F .
C40 C 0.8494(3) 0.9188(3) 0.0968(3) 0.0458(15) Uani 1 1 d . . .
H40A H 0.8281 0.9615 0.1204 0.055 Uiso 1 1 calc R F .
C41 C 0.6743(3) 1.0886(4) -0.0602(3) 0.0560(16) Uani 1 1 d . . .
H41A H 0.6465 1.0772 -0.0894 0.067 Uiso 1 1 calc R . .
H41B H 0.6347 1.0858 -0.0082 0.067 Uiso 1 1 calc R . .
N42 N 0.7045(3) 1.1687(3) -0.1019(3) 0.0513(13) Uani 1 1 d . . .
C43 C 0.7400(4) 1.1980(4) -0.0697(4) 0.0619(18) Uani 1 1 d . . .
H43A H 0.7443 1.1674 -0.0202 0.074 Uiso 1 1 calc R . .
C44 C 0.7696(4) 1.2700(5) -0.1069(4) 0.0674(19) Uani 1 1 d . . .
H44A H 0.7951 1.2887 -0.0830 0.081 Uiso 1 1 calc R . .
C45 C 0.7646(3) 1.3181(4) -0.1787(4) 0.0544(16) Uani 1 1 d . . .
C46 C 0.7285(4) 1.2858(4) -0.2103(4) 0.0624(18) Uani 1 1 d . . .
H46A H 0.7238 1.3153 -0.2599 0.075 Uiso 1 1 calc R . .
C47 C 0.6993(4) 1.2118(4) -0.1715(4) 0.0566(17) Uani 1 1 d . . .
H47A H 0.6749 1.1909 -0.1946 0.068 Uiso 1 1 calc R . .
C48 C 0.7966(4) 1.3977(4) -0.2186(4) 0.0604(17) Uani 1 1 d . . .
C49 C 0.8083(4) 1.4393(5) -0.1777(5) 0.079(2) Uani 1 1 d . . .
H49A H 0.7946 1.4167 -0.1228 0.094 Uiso 1 1 calc R . .
C50 C 0.8387(5) 1.5112(6) -0.2154(6) 0.097(3) Uani 1 1 d . . .
H50A H 0.8470 1.5373 -0.1857 0.116 Uiso 1 1 calc R . .
N51 N 0.8580(4) 1.5480(4) -0.2919(6) 0.097(2) Uani 1 1 d . . .
C52 C 0.8469(5) 1.5090(5) -0.3315(5) 0.094(2) Uani 1 1 d . . .
H52A H 0.8597 1.5341 -0.3861 0.112 Uiso 1 1 calc R . .
C53 C 0.8180(4) 1.4346(5) -0.2982(5) 0.074(2) Uani 1 1 d . . .
H53A H 0.8128 1.4089 -0.3296 0.089 Uiso 1 1 calc R . .
C54 C 0.6837(3) 0.7963(4) -0.1936(3) 0.0499(15) Uani 1 1 d . . .
H54A H 0.6449 0.7560 -0.1546 0.060 Uiso 1 1 calc R F .
H54B H 0.6565 0.8492 -0.1954 0.060 Uiso 1 1 calc R . .
N55 N 0.7082(2) 0.7880(3) -0.2716(3) 0.0421(11) Uani 1 1 d . F .
C56 C 0.7247(4) 0.8509(4) -0.3349(4) 0.0610(17) Uani 1 1 d . . .
H56A H 0.7224 0.9010 -0.3301 0.073 Uiso 1 1 calc R F .
C57 C 0.7449(4) 0.8464(4) -0.4078(3) 0.0587(17) Uani 1 1 d . F .
H57A H 0.7546 0.8933 -0.4520 0.070 Uiso 1 1 calc R . .
C58 C 0.7512(3) 0.7758(4) -0.4170(3) 0.0472(15) Uani 1 1 d . . .
C59 C 0.7353(4) 0.7110(4) -0.3502(4) 0.072(2) Uani 1 1 d . F .
H59A H 0.7390 0.6600 -0.3536 0.087 Uiso 1 1 calc R . .
C60 C 0.7140(4) 0.7184(4) -0.2783(4) 0.071(2) Uani 1 1 d . . .
H60A H 0.7033 0.6725 -0.2330 0.085 Uiso 1 1 calc R F .
C61 C 0.7697(3) 0.7701(4) -0.4950(4) 0.0516(16) Uani 1 1 d . F .
C62 C 0.8052(4) 0.8305(4) -0.5628(4) 0.0681(19) Uani 1 1 d . . .
H62A H 0.8217 0.8757 -0.5609 0.082 Uiso 1 1 calc R F .
C63 C 0.8160(4) 0.8237(6) -0.6329(4) 0.083(2) Uani 1 1 d . F .
H63A H 0.8406 0.8657 -0.6786 0.099 Uiso 1 1 calc R . .
N64 N 0.7955(4) 0.7644(5) -0.6421(4) 0.086(2) Uani 1 1 d . . .
C65 C 0.7617(5) 0.7069(5) -0.5781(5) 0.084(2) Uani 1 1 d . F .
H65A H 0.7456 0.6634 -0.5831 0.101 Uiso 1 1 calc R . .
C66 C 0.7478(4) 0.7054(4) -0.5021(4) 0.0688(19) Uani 1 1 d . . .
H66A H 0.7245 0.6617 -0.4576 0.083 Uiso 1 1 calc R F .
C67 C 0.6226(3) 0.5110(3) 0.1569(3) 0.0485(15) Uani 1 1 d . . .
H67A H 0.5819 0.5301 0.1980 0.058 Uiso 1 1 calc R F .
H67B H 0.6014 0.5238 0.1141 0.058 Uiso 1 1 calc R . .
N68 N 0.6380(3) 0.4246(3) 0.1888(3) 0.0482(12) Uani 1 1 d . F .
C69 C 0.6576(4) 0.3807(4) 0.1437(4) 0.0630(18) Uani 1 1 d . . .
H69A H 0.6587 0.4051 0.0915 0.076 Uiso 1 1 calc R F .
C70 C 0.6759(4) 0.3021(4) 0.1703(4) 0.0668(19) Uani 1 1 d . F .
H70A H 0.6882 0.2722 0.1369 0.080 Uiso 1 1 calc R . .
C71 C 0.6773(3) 0.2638(4) 0.2464(3) 0.0535(16) Uani 1 1 d . . .
C72 C 0.6572(4) 0.3115(4) 0.2910(3) 0.0578(17) Uani 1 1 d . F .
H72A H 0.6574 0.2891 0.3428 0.069 Uiso 1 1 calc R . .
C73 C 0.6367(3) 0.3905(4) 0.2624(4) 0.0565(17) Uani 1 1 d . . .
H73A H 0.6215 0.4215 0.2952 0.068 Uiso 1 1 calc R F .
C74 C 0.6971(3) 0.1782(4) 0.2768(4) 0.0559(17) Uani 1 1 d . F .
N75 N 0.7314(4) 0.0141(4) 0.3350(5) 0.098(2) Uani 1 1 d . . .
C75 C 0.7307(5) 0.1317(5) 0.2297(4) 0.082(2) Uani 1 1 d . . .
H75A H 0.7431 0.1555 0.1750 0.098 Uiso 1 1 calc R F .
C76 C 0.7458(5) 0.0530(5) 0.2608(6) 0.096(3) Uani 1 1 d . F .
H76A H 0.7685 0.0237 0.2261 0.116 Uiso 1 1 calc R . .
C78 C 0.6999(5) 0.0573(5) 0.3810(5) 0.086(2) Uani 1 1 d . F .
H78A H 0.6884 0.0314 0.4354 0.103 Uiso 1 1 calc R . .
C79 C 0.6827(4) 0.1380(5) 0.3545(4) 0.0715(19) Uani 1 1 d . . .
H79A H 0.6608 0.1658 0.3904 0.086 Uiso 1 1 calc R F .
C80 C 0.5888(3) 0.8036(4) 0.2995(3) 0.0538(16) Uani 1 1 d . . .
H80A H 0.5660 0.8551 0.2723 0.065 Uiso 1 1 calc R F .
H80B H 0.5569 0.7616 0.3056 0.065 Uiso 1 1 calc R . .
N81 N 0.5814(3) 0.8017(3) 0.3773(3) 0.0504(13) Uani 1 1 d . F .
C82 C 0.5415(4) 0.7461(4) 0.4408(4) 0.0647(18) Uani 1 1 d . . .
H82A H 0.5217 0.7048 0.4357 0.078 Uiso 1 1 calc R F .
C83 C 0.5279(4) 0.7465(4) 0.5144(4) 0.0694(19) Uani 1 1 d . F .
H83A H 0.4998 0.7053 0.5591 0.083 Uiso 1 1 calc R . .
C84 C 0.5553(3) 0.8069(4) 0.5226(4) 0.0565(17) Uani 1 1 d . . .
C85 C 0.5993(3) 0.8630(4) 0.4539(4) 0.0548(16) Uani 1 1 d . F .
H85A H 0.6206 0.9048 0.4568 0.066 Uiso 1 1 calc R . .
C86 C 0.6122(3) 0.8588(4) 0.3838(4) 0.0528(16) Uani 1 1 d . . .
H86A H 0.6436 0.8969 0.3382 0.063 Uiso 1 1 calc R F .
C87 C 0.5380(3) 0.8138(5) 0.5987(4) 0.0634(19) Uani 1 1 d . F .
C88 C 0.5361(4) 0.7495(5) 0.6637(4) 0.079(2) Uani 1 1 d . . .
H88A H 0.5464 0.6978 0.6606 0.095 Uiso 1 1 calc R F .
C89 C 0.5190(5) 0.7600(8) 0.7344(5) 0.112(4) Uani 1 1 d . F .
H89A H 0.5200 0.7144 0.7782 0.134 Uiso 1 1 calc R . .
N90 N 0.5016(4) 0.8297(7) 0.7441(4) 0.113(3) Uani 1 1 d . . .
C91 C 0.5040(4) 0.8914(7) 0.6821(5) 0.102(3) Uani 1 1 d . F .
H91A H 0.4935 0.9421 0.6874 0.122 Uiso 1 1 calc R . .
C92 C 0.5213(4) 0.8875(5) 0.6080(4) 0.078(2) Uani 1 1 d . . .
H92A H 0.5215 0.9343 0.5650 0.093 Uiso 1 1 calc R F .
C93 C 0.982(4) 0.901(4) -0.195(5) 0.051(18) Uani 0.27(4) 1 d P F 9
H93C H 0.9895 0.8598 -0.1473 0.061 Uiso 0.27(4) 1 calc PR F 9
H93D H 1.0054 0.9487 -0.2019 0.061 Uiso 0.27(4) 1 calc PR F 9
C94 C 1.041(6) 0.870(5) -0.268(6) 0.047(15) Uani 0.27(4) 1 d P F 9
H94A H 1.0937 0.8465 -0.2614 0.057 Uiso 0.27(4) 1 calc PR F 9
H94B H 1.0152 0.8323 -0.2751 0.057 Uiso 0.27(4) 1 calc PR F 9
C95 C 1.051(3) 0.951(3) -0.335(4) 0.051(14) Uani 0.27(4) 1 d P F 9
H95A H 1.0884 0.9826 -0.3333 0.061 Uiso 0.27(4) 1 calc PR F 9
H95B H 0.9980 0.9806 -0.3301 0.061 Uiso 0.27(4) 1 calc PR F 9
C96 C 1.089(6) 0.930(5) -0.421(3) 0.41(9) Uani 0.27(4) 1 d P F 9
H96A H 1.0963 0.8783 -0.4225 0.492 Uiso 0.27(4) 1 calc PR F 9
C97 C 1.104(3) 0.986(3) -0.475(3) 0.15(3) Uani 0.27(4) 1 d P F 9
H97A H 1.1381 0.9703 -0.5202 0.219 Uiso 0.27(4) 1 calc PR F 9
H97B H 1.1330 1.0209 -0.4679 0.219 Uiso 0.27(4) 1 calc PR F 9
H97C H 1.0541 1.0132 -0.4832 0.219 Uiso 0.27(4) 1 calc PR F 9
C93' C 0.9982(14) 0.9058(15) -0.1891(16) 0.038(5) Uani 0.73(4) 1 d P F 10
H93A H 1.0164 0.9537 -0.1895 0.046 Uiso 0.73(4) 1 calc PR F 10
H93B H 1.0081 0.8602 -0.1457 0.046 Uiso 0.73(4) 1 calc PR F 10
C94' C 1.044(2) 0.8920(19) -0.264(2) 0.053(6) Uani 0.73(4) 1 d P F 10
H94C H 1.0254 0.8428 -0.2610 0.064 Uiso 0.73(4) 1 calc PR F 10
H94D H 1.1014 0.8821 -0.2692 0.064 Uiso 0.73(4) 1 calc PR F 10
C95' C 1.0380(19) 0.958(2) -0.3418(19) 0.124(13) Uani 0.73(4) 1 d P F 10
H95C H 0.9822 0.9627 -0.3418 0.149 Uiso 0.73(4) 1 calc PR F 10
H95D H 1.0490 1.0096 -0.3426 0.149 Uiso 0.73(4) 1 calc PR F 10
C96' C 1.0945(9) 0.9436(14) -0.4133(10) 0.109(8) Uani 0.73(4) 1 d P F 10
H96B H 1.0793 0.8967 -0.4173 0.130 Uiso 0.73(4) 1 calc PR F 10
H96C H 1.1500 0.9334 -0.4117 0.130 Uiso 0.73(4) 1 calc PR F 10
C97' C 1.0907(15) 1.021(2) -0.4882(14) 0.190(14) Uani 0.73(4) 1 d P F 10
H97D H 1.1317 1.0138 -0.5355 0.286 Uiso 0.73(4) 1 calc PR F 10
H97E H 1.1011 1.0679 -0.4817 0.286 Uiso 0.73(4) 1 calc PR F 10
H97F H 1.0371 1.0275 -0.4925 0.286 Uiso 0.73(4) 1 calc PR F 10
C98 C 0.9680(3) 0.6041(4) -0.0803(3) 0.0489(15) Uani 1 1 d . F .
H98A H 0.9851 0.6407 -0.0635 0.059 Uiso 1 1 calc R . .
H98B H 0.9798 0.5494 -0.0488 0.059 Uiso 1 1 calc R . .
C99 C 1.0164(3) 0.6170(4) -0.1653(3) 0.0556(16) Uani 1 1 d . . .
H99A H 1.0057 0.6721 -0.1966 0.067 Uiso 1 1 calc R F .
H99B H 0.9981 0.5815 -0.1824 0.067 Uiso 1 1 calc R . .
C100 C 1.1069(3) 0.6016(4) -0.1813(3) 0.0582(17) Uani 1 1 d . F .
H10E H 1.1249 0.6370 -0.1639 0.070 Uiso 1 1 calc R . .
H10F H 1.1174 0.5465 -0.1498 0.070 Uiso 1 1 calc R . .
C101 C 1.1569(4) 0.6140(4) -0.2657(4) 0.072(2) Uani 1 1 d . . .
H10G H 1.2131 0.5939 -0.2694 0.086 Uiso 1 1 calc R F .
H10H H 1.1356 0.5826 -0.2847 0.086 Uiso 1 1 calc R . .
C102 C 1.1575(4) 0.6981(5) -0.3171(4) 0.098(3) Uani 1 1 d . F .
H10I H 1.1909 0.7020 -0.3707 0.147 Uiso 1 1 calc R . .
H10J H 1.1799 0.7295 -0.2995 0.147 Uiso 1 1 calc R . .
H10K H 1.1023 0.7183 -0.3148 0.147 Uiso 1 1 calc R . .
C103 C 0.9151(3) 0.6095(4) 0.1944(3) 0.0505(15) Uani 1 1 d . F .
H10L H 0.9346 0.5569 0.1888 0.061 Uiso 1 1 calc R . .
H10M H 0.9436 0.6499 0.1448 0.061 Uiso 1 1 calc R . .
C104 C 0.9372(4) 0.6149(4) 0.2593(4) 0.0592(18) Uani 1 1 d D . .
H10N H 0.9965 0.6172 0.2417 0.071 Uiso 0.92(3) 1 calc PR F 11
H11I H 0.9124 0.6648 0.2689 0.071 Uiso 0.92(3) 1 calc PR F 11
H11J H 0.9105 0.6622 0.2698 0.071 Uiso 0.08(3) 1 d PR F 12
H11K H 0.9943 0.6203 0.2414 0.071 Uiso 0.08(3) 1 d PR F 12
C105 C 0.9105(7) 0.5468(6) 0.3349(5) 0.079(4) Uani 0.92(3) 1 d PD F 11
H10O H 0.8510 0.5461 0.3538 0.095 Uiso 0.92(3) 1 calc PR F 11
H10P H 0.9331 0.4967 0.3248 0.095 Uiso 0.92(3) 1 calc PR F 11
C106 C 0.9360(11) 0.5500(12) 0.3983(12) 0.105(7) Uani 0.92(3) 1 d P F 11
H10Q H 0.9107 0.5982 0.4115 0.126 Uiso 0.92(3) 1 calc PR F 11
H10R H 0.9953 0.5530 0.3792 0.126 Uiso 0.92(3) 1 calc PR F 11
C107 C 0.9108(10) 0.4770(10) 0.4711(6) 0.171(7) Uani 0.92(3) 1 d P F 11
H10S H 0.9269 0.4809 0.5117 0.257 Uiso 0.92(3) 1 calc PR F 11
H10T H 0.9374 0.4295 0.4585 0.257 Uiso 0.92(3) 1 calc PR F 11
H10U H 0.8522 0.4739 0.4898 0.257 Uiso 0.92(3) 1 calc PR F 11
C113 C 0.921(7) 0.541(5) 0.331(5) 0.3(2) Uani 0.08(3) 1 d PD F 12
H10V H 0.8652 0.5274 0.3429 0.414 Uiso 0.08(3) 1 calc PR F 12
H10W H 0.9576 0.4983 0.3150 0.414 Uiso 0.08(3) 1 calc PR F 12
C114 C 0.926(7) 0.537(6) 0.404(10) 0.03(4) Uani 0.08(3) 1 d P F 12
H10X H 0.8762 0.5662 0.4267 0.032 Uiso 0.08(3) 1 calc PR F 12
H11Z H 0.9702 0.5725 0.3870 0.032 Uiso 0.08(3) 1 calc PR F 12
C115 C 0.940(5) 0.462(5) 0.486(11) 0.14(9) Uani 0.08(3) 1 d P F 12
H10Y H 0.9555 0.4844 0.5158 0.212 Uiso 0.08(3) 1 calc PR F 12
H10Z H 0.9832 0.4239 0.4687 0.212 Uiso 0.08(3) 1 calc PR F 12
H11H H 0.8900 0.4349 0.5179 0.212 Uiso 0.08(3) 1 calc PR F 12
C108 C 0.9394(3) 0.9047(4) 0.0863(3) 0.0484(15) Uani 1 1 d . F .
H10A H 0.9621 0.8610 0.0652 0.058 Uiso 1 1 calc R . .
H10B H 0.9675 0.9528 0.0477 0.058 Uiso 1 1 calc R . .
C109 C 0.9563(3) 0.8846(4) 0.1612(3) 0.0508(15) Uani 1 1 d . . .
H10C H 0.9287 0.8362 0.1997 0.061 Uiso 1 1 calc R F .
H10D H 0.9334 0.9281 0.1826 0.061 Uiso 1 1 calc R . .
C110 C 1.0460(3) 0.8714(4) 0.1500(4) 0.0621(17) Uani 1 1 d . F .
H11A H 1.0689 0.8281 0.1283 0.075 Uiso 1 1 calc R . .
H11B H 1.0734 0.9199 0.1117 0.075 Uiso 1 1 calc R . .
C111 C 1.0635(4) 0.8508(4) 0.2243(4) 0.0662(18) Uani 1 1 d . . .
H11C H 1.1222 0.8533 0.2107 0.079 Uiso 1 1 calc R F .
H11D H 1.0358 0.8916 0.2484 0.079 Uiso 1 1 calc R . .
C112 C 1.0384(4) 0.7708(5) 0.2839(4) 0.090(2) Uani 1 1 d . F .
H11E H 1.0520 0.7631 0.3298 0.135 Uiso 1 1 calc R . .
H11F H 1.0669 0.7295 0.2616 0.135 Uiso 1 1 calc R . .
H11G H 0.9801 0.7678 0.2992 0.135 Uiso 1 1 calc R . .
C201 C 1.2673(10) 0.7740(8) -0.6528(9) 0.195(6) Uiso 1 1 d . . .
O201 O 1.189(2) 0.7509(18) -0.518(2) 0.613(19) Uiso 1 1 d . . .
C202 C 1.1970(19) 0.7786(17) -0.609(2) 0.367(14) Uiso 1 1 d . . .
C203 C 1.1459(11) 0.8611(11) -0.6224(10) 0.244(7) Uiso 1 1 d . . .
O204 O 1.3851(4) 0.6286(4) -0.4381(4) 0.142(2) Uiso 1 1 d . . .
C204 C 1.4614(10) 0.5356(9) -0.4904(9) 0.109(7) Uiso 0.514(14) 1 d P . 13
C205 C 1.3823(9) 0.5702(9) -0.4515(7) 0.069(4) Uiso 0.514(14) 1 d P . 13
C206 C 1.3058(6) 0.5451(6) -0.4374(6) 0.127(3) Uiso 1 1 d . . .
C207 C 1.3430(17) 0.6151(17) -0.4701(15) 0.150(9) Uiso 0.486(14) 1 d P . 14
C208 C 1.3094(16) 0.6762(15) -0.5382(15) 0.177(11) Uiso 0.486(14) 1 d P . 14
C209 C 1.4812(14) 1.0171(15) -0.9065(13) 0.148(8) Uiso 0.50 1 d P G 15
O209 O 1.5126(10) 0.9575(10) -0.9315(9) 0.353(8) Uiso 1 1 d . G 15
C210 C 1.4531(7) 1.1048(7) -0.9334(6) 0.148(4) Uiso 1 1 d . G 15
O210 O 1.6899(5) 0.7929(4) -0.9594(4) 0.163(3) Uiso 1 1 d . . .
C211 C 0.9332(11) 0.6998(10) -0.3890(11) 0.235(7) Uiso 1 1 d . H 16
O211 O 0.9371(9) 0.7327(9) -0.3430(9) 0.324(7) Uiso 1 1 d . . .
C212 C 1.5982(10) 0.8084(9) -0.9410(9) 0.202(6) Uiso 1 1 d . I 17
O212 O 1.011(5) 0.733(5) -0.460(4) 1.44(8) Uiso 1 1 d . . .
O213 O 1.5518(6) 1.1575(5) -0.8897(5) 0.178(3) Uiso 1 1 d . J 18
C213 C 1.6215(7) 0.7840(7) -0.9838(7) 0.139(4) Uiso 1 1 d . I .
C214 C 1.4502(11) 0.7455(10) -0.7446(11) 0.247(7) Uiso 1 1 d . . .
O214 O 1.5086(9) 1.1200(8) -0.8768(8) 0.139(5) Uiso 0.50 1 d P K 19
O215 O 1.4253(10) 0.6937(10) -0.6407(10) 0.358(7) Uiso 1 1 d . . .
O216 O 0.5974(5) 0.5752(4) -0.1733(4) 0.175(3) Uiso 1 1 d . . .
O217 O 1.5182(5) 0.6897(5) -0.8491(5) 0.182(3) Uiso 1 1 d . . .
O218 O 1.4436(7) 0.8652(6) -0.8069(6) 0.242(4) Uiso 1 1 d . . .

loop_
_atom_site_aniso_label
_atom_site_aniso_U_11
_atom_site_aniso_U_22
_atom_site_aniso_U_33
_atom_site_aniso_U_23
_atom_site_aniso_U_13
_atom_site_aniso_U_12
P1 0.037(2) 0.126(5) 0.068(3) -0.066(3) -0.0143(19) -0.004(3)
F11 0.145(12) 0.139(9) 0.121(8) -0.087(7) 0.026(7) -0.075(9)
F12 0.035(4) 0.349(19) 0.109(7) -0.143(11) -0.019(4) 0.006(8)
F13 0.120(7) 0.104(7) 0.096(5) -0.067(5) -0.061(5) 0.036(6)
F14 0.045(4) 0.149(7) 0.060(5) -0.065(4) -0.008(3) -0.012(4)
F15 0.070(6) 0.151(8) 0.063(6) -0.073(5) -0.015(4) -0.006(5)
F16 0.047(2) 0.107(3) 0.081(3) -0.043(2) -0.0262(18) 0.0031(19)
P1' 0.063(9) 0.118(12) 0.058(8) -0.050(7) -0.022(6) 0.024(9)
F11' 0.057(12) 0.140(18) 0.056(13) -0.057(12) -0.017(9) 0.011(12)
F12' 0.057(12) 0.16(2) 0.045(10) -0.042(13) -0.019(8) 0.003(14)
F13' 0.20(4) 0.048(14) 0.14(2) -0.044(14) -0.11(2) 0.047(18)
F14' 0.070(17) 0.18(3) 0.09(2) -0.074(16) -0.029(14) -0.008(15)
F15' 0.045(13) 0.104(15) 0.085(18) -0.048(11) -0.040(12) 0.025(10)
P2 0.052(3) 0.074(4) 0.093(5) -0.041(3) -0.026(3) 0.007(2)
F21 0.073(6) 0.128(8) 0.150(9) -0.067(7) -0.037(6) -0.028(6)
F22 0.113(7) 0.172(10) 0.081(7) -0.060(7) -0.006(5) -0.039(6)
F23 0.083(7) 0.142(8) 0.307(15) -0.150(9) -0.043(8) 0.016(6)
F24 0.069(6) 0.111(7) 0.127(7) -0.088(6) -0.029(5) 0.033(5)
F25 0.063(5) 0.086(6) 0.133(8) -0.036(5) -0.040(5) -0.014(4)
F26 0.143(13) 0.173(13) 0.129(10) 0.065(9) -0.083(9) -0.060(9)
P2' 0.081(8) 0.166(13) 0.077(7) -0.055(8) -0.015(5) -0.018(8)
F21' 0.127(14) 0.108(11) 0.139(16) -0.066(11) -0.068(12) 0.031(10)
F22' 0.25(3) 0.139(17) 0.091(14) -0.022(14) -0.090(16) 0.031(15)
F23' 0.047(9) 0.20(2) 0.137(14) -0.051(15) 0.002(9) 0.022(12)
F24' 0.070(12) 0.33(3) 0.20(2) -0.18(2) -0.030(13) 0.012(14)
F25' 0.092(15) 0.26(3) 0.18(2) -0.19(2) -0.027(13) 0.003(15)
F26' 0.100(15) 0.128(16) 0.113(12) -0.085(13) -0.009(10) -0.043(12)
P3 0.068(5) 0.086(5) 0.078(6) -0.054(4) -0.032(4) 0.026(4)
F31 0.057(10) 0.26(2) 0.167(17) -0.088(14) -0.042(10) -0.039(11)
F32 0.18(2) 0.40(4) 0.085(12) 0.005(16) -0.090(13) -0.10(2)
F33 0.32(4) 0.13(2) 0.21(2) -0.132(18) -0.16(2) 0.16(2)
F34 0.137(13) 0.25(2) 0.087(12) -0.090(13) 0.033(10) -0.100(15)
F35 0.82(9) 0.099(16) 0.101(15) 0.057(14) -0.08(3) -0.05(3)
F36 0.087(11) 0.100(9) 0.138(11) -0.070(9) -0.029(9) -0.011(8)
P3' 0.103(6) 0.136(9) 0.158(9) -0.101(7) -0.078(6) 0.040(5)
F31' 0.103(10) 0.098(8) 0.52(3) -0.131(14) -0.190(16) 0.060(7)
F32' 0.064(11) 0.37(4) 0.35(4) -0.07(3) -0.075(14) 0.048(17)
F33' 0.228(14) 0.120(10) 0.112(9) -0.079(7) -0.084(9) 0.051(10)
F34' 0.36(3) 0.159(16) 0.104(12) -0.066(11) -0.107(15) 0.125(17)
F35' 0.107(7) 0.163(10) 0.095(7) -0.066(7) -0.069(6) 0.031(6)
F36' 0.154(15) 0.29(3) 0.216(18) -0.19(2) -0.011(11) 0.067(14)
P4 0.047(3) 0.154(6) 0.049(3) -0.025(3) -0.008(2) 0.049(3)
F41 0.060(6) 0.166(9) 0.141(9) -0.027(7) 0.003(6) 0.029(6)
F42 0.075(6) 0.129(8) 0.127(9) -0.064(7) -0.022(6) 0.038(5)
F43 0.064(6) 0.201(10) 0.100(7) -0.094(7) -0.020(5) 0.001(5)
F44 0.083(7) 0.218(11) 0.076(6) -0.006(7) -0.043(5) 0.044(7)
F45 0.053(5) 0.140(8) 0.062(5) -0.025(4) -0.004(4) 0.013(4)
F46 0.067(5) 0.133(7) 0.134(7) -0.081(6) -0.060(5) 0.030(5)
P4' 0.174(19) 0.31(3) 0.29(3) -0.16(2) -0.098(19) -0.08(2)
F41' 0.13(3) 0.47(5) 0.34(4) -0.13(4) -0.06(3) -0.13(3)
F42' 0.37(5) 0.45(6) 0.13(2) -0.09(3) -0.13(3) 0.05(4)
F43' 0.14(3) 1.27(14) 0.14(2) -0.31(5) -0.04(2) 0.23(5)
F44' 0.061(13) 0.38(4) 0.115(15) 0.015(19) -0.035(11) -0.081(17)
F45' 0.32(4) 0.23(3) 0.33(5) -0.10(3) -0.23(4) 0.06(3)
F46' 0.39(5) 0.51(6) 0.34(4) -0.30(5) -0.27(4) 0.38(5)
C1 0.029 0.055 0.050 -0.027 -0.008 0.006
C2 0.039 0.053 0.040 -0.023 -0.012 0.000
C3 0.031 0.053 0.039 -0.021 -0.008 -0.001
C4 0.031 0.054 0.047 -0.024 -0.013 0.005
C5 0.035 0.056 0.042 -0.019 -0.015 -0.002
C6 0.037 0.052 0.047 -0.018 -0.020 -0.001
O7 0.044 0.057 0.051 -0.026 -0.022 0.006
C8 0.035 0.075 0.063 -0.037 -0.023 0.015
O9 0.043 0.062 0.047 -0.026 -0.024 0.013
C10 0.030 0.062 0.048 -0.034 -0.008 0.000
C11 0.030(3) 0.071(5) 0.040(3) -0.029(3) -0.013(3) 0.006(3)
C13 0.034(3) 0.056(4) 0.037(3) -0.024(3) -0.012(3) 0.010(3)
C14 0.029(3) 0.076(5) 0.038(3) -0.032(3) -0.012(3) 0.004(3)
C15 0.033(3) 0.060(4) 0.036(3) -0.029(3) -0.012(3) 0.001(3)
C16 0.033(3) 0.066(4) 0.035(3) -0.029(3) -0.006(3) -0.004(3)
O17 0.045(2) 0.069(3) 0.043(2) -0.029(2) -0.019(2) -0.001(2)
C18 0.045(4) 0.077(5) 0.041(4) -0.024(3) -0.015(3) -0.009(3)
O19 0.052(2) 0.069(3) 0.048(2) -0.028(2) -0.021(2) -0.006(2)
C20 0.040(3) 0.062(4) 0.043(4) -0.028(3) -0.016(3) 0.005(3)
C21 0.038(3) 0.060(4) 0.045(4) -0.023(3) -0.013(3) 0.000(3)
C22 0.041(4) 0.061(4) 0.050(4) -0.028(3) -0.020(3) 0.001(3)
C23 0.038(3) 0.055(4) 0.044(4) -0.023(3) -0.018(3) 0.003(3)
C24 0.037(3) 0.060(4) 0.049(4) -0.028(3) -0.018(3) 0.003(3)
C25 0.039(3) 0.051(4) 0.042(4) -0.024(3) -0.015(3) 0.002(3)
C26 0.042(4) 0.054(4) 0.046(4) -0.023(3) -0.016(3) -0.001(3)
O27 0.043(2) 0.069(3) 0.041(2) -0.024(2) -0.0080(19) -0.005(2)
C28 0.034(3) 0.070(4) 0.056(4) -0.035(3) -0.009(3) -0.001(3)
O29 0.044(2) 0.073(3) 0.045(2) -0.032(2) -0.008(2) -0.006(2)
C30 0.038(3) 0.060(4) 0.039(3) -0.022(3) -0.012(3) -0.001(3)
C31 0.035(3) 0.065(4) 0.044(4) -0.031(3) -0.004(3) -0.003(3)
C12 0.038(3) 0.068(4) 0.038(3) -0.031(3) -0.012(3) 0.013(3)
C32 0.036(3) 0.067(4) 0.038(4) -0.022(3) -0.007(3) -0.013(3)
C33 0.036(3) 0.064(4) 0.037(3) -0.029(3) -0.013(3) 0.000(3)
C34 0.029(3) 0.070(4) 0.039(3) -0.031(3) -0.015(3) 0.005(3)
C35 0.032(3) 0.065(4) 0.040(3) -0.030(3) -0.010(3) 0.000(3)
C36 0.039(3) 0.063(4) 0.051(4) -0.036(3) -0.020(3) 0.011(3)
O37 0.045(2) 0.065(3) 0.048(2) -0.031(2) -0.011(2) 0.005(2)
C38 0.047(4) 0.067(4) 0.060(4) -0.035(4) -0.013(4) 0.013(3)
O39 0.046(2) 0.068(3) 0.052(3) -0.033(2) -0.010(2) 0.005(2)
C40 0.036(3) 0.068(4) 0.041(3) -0.030(3) -0.012(3) 0.004(3)
C41 0.044(4) 0.070(5) 0.058(4) -0.032(4) -0.016(3) 0.006(3)
N42 0.042(3) 0.064(4) 0.057(4) -0.032(3) -0.023(3) 0.012(3)
C43 0.072(5) 0.064(5) 0.066(5) -0.028(4) -0.039(4) 0.008(4)
C44 0.070(5) 0.076(5) 0.088(6) -0.048(5) -0.050(4) 0.017(4)
C45 0.042(4) 0.072(5) 0.063(4) -0.038(4) -0.025(3) 0.013(3)
C46 0.063(4) 0.072(5) 0.060(4) -0.030(4) -0.029(4) 0.010(4)
C47 0.058(4) 0.068(5) 0.056(4) -0.033(4) -0.026(3) 0.007(4)
C48 0.049(4) 0.060(5) 0.081(5) -0.037(4) -0.024(4) 0.009(3)
C49 0.075(5) 0.078(6) 0.092(6) -0.046(5) -0.022(4) -0.002(4)
C50 0.103(7) 0.086(7) 0.109(8) -0.056(6) -0.018(6) -0.012(5)
N51 0.086(5) 0.071(5) 0.146(7) -0.053(5) -0.042(5) 0.007(4)
C52 0.084(6) 0.082(7) 0.108(7) -0.022(6) -0.035(5) -0.006(5)
C53 0.079(5) 0.070(5) 0.084(6) -0.033(5) -0.035(4) 0.004(4)
C54 0.035(3) 0.083(5) 0.039(3) -0.033(3) -0.013(3) 0.004(3)
N55 0.039(3) 0.056(3) 0.038(3) -0.024(3) -0.017(2) 0.008(2)
C56 0.075(5) 0.063(5) 0.054(5) -0.025(4) -0.028(4) 0.000(4)
C57 0.082(5) 0.055(4) 0.041(4) -0.020(3) -0.019(3) -0.005(3)
C58 0.040(3) 0.065(4) 0.042(4) -0.024(4) -0.018(3) 0.007(3)
C59 0.119(6) 0.058(5) 0.063(5) -0.029(4) -0.053(4) 0.008(4)
C60 0.108(6) 0.060(5) 0.058(5) -0.016(4) -0.045(4) -0.009(4)
C61 0.041(4) 0.076(5) 0.053(4) -0.038(4) -0.022(3) 0.010(3)
C62 0.061(4) 0.096(6) 0.052(5) -0.039(4) -0.010(4) -0.004(4)
C63 0.075(5) 0.121(7) 0.050(5) -0.036(5) -0.019(4) 0.009(5)
N64 0.084(5) 0.124(6) 0.064(5) -0.052(5) -0.033(4) 0.019(4)
C65 0.083(6) 0.110(7) 0.101(7) -0.075(6) -0.052(5) 0.030(5)
C66 0.068(5) 0.082(5) 0.072(5) -0.040(4) -0.038(4) 0.020(4)
C67 0.037(3) 0.062(4) 0.048(4) -0.021(3) -0.017(3) 0.000(3)
N68 0.049(3) 0.063(4) 0.042(3) -0.026(3) -0.016(2) -0.005(2)
C69 0.075(5) 0.067(5) 0.048(4) -0.018(4) -0.019(3) -0.012(4)
C70 0.074(5) 0.078(6) 0.048(5) -0.032(4) -0.003(4) -0.018(4)
C71 0.044(4) 0.068(5) 0.046(4) -0.022(4) -0.005(3) -0.011(3)
C72 0.063(4) 0.069(5) 0.045(4) -0.025(4) -0.014(3) -0.010(4)
C73 0.056(4) 0.066(5) 0.055(5) -0.034(4) -0.014(3) -0.002(3)
C74 0.044(4) 0.069(5) 0.056(5) -0.029(4) -0.005(3) -0.014(3)
N75 0.124(6) 0.066(5) 0.113(6) -0.042(5) -0.036(5) -0.011(4)
C75 0.101(6) 0.075(6) 0.075(5) -0.037(5) -0.021(4) -0.012(5)
C76 0.133(8) 0.073(7) 0.083(7) -0.034(5) -0.023(6) -0.017(5)
C78 0.093(6) 0.079(6) 0.082(6) -0.014(5) -0.034(5) -0.014(5)
C79 0.073(5) 0.077(6) 0.066(5) -0.029(4) -0.019(4) -0.008(4)
C80 0.040(3) 0.070(4) 0.053(4) -0.032(3) -0.008(3) -0.002(3)
N81 0.032(3) 0.066(4) 0.046(3) -0.027(3) 0.001(2) -0.003(3)
C82 0.050(4) 0.073(5) 0.069(5) -0.037(4) -0.002(4) -0.010(4)
C83 0.059(4) 0.072(5) 0.056(5) -0.019(4) 0.000(3) -0.007(4)
C84 0.036(4) 0.077(5) 0.049(4) -0.020(4) -0.013(3) 0.006(3)
C85 0.039(3) 0.071(5) 0.061(5) -0.031(4) -0.015(3) -0.002(3)
C86 0.041(4) 0.063(4) 0.051(4) -0.026(3) -0.004(3) -0.008(3)
C87 0.035(4) 0.105(6) 0.046(4) -0.026(4) -0.013(3) 0.004(4)
C88 0.052(4) 0.114(6) 0.052(5) -0.014(5) -0.017(4) 0.004(4)
C89 0.046(5) 0.183(11) 0.064(7) -0.001(7) -0.019(4) 0.004(6)
N90 0.060(5) 0.210(10) 0.061(5) -0.037(6) -0.023(4) -0.001(6)
C91 0.067(5) 0.170(9) 0.082(7) -0.065(7) -0.020(5) -0.002(6)
C92 0.052(4) 0.135(7) 0.056(5) -0.051(5) -0.016(3) 0.006(4)
C93 0.06(4) 0.08(2) 0.05(2) -0.006(17) -0.05(2) -0.04(2)
C94 0.05(2) 0.07(4) 0.05(2) -0.05(3) -0.002(17) -0.02(2)
C95 0.020(16) 0.09(3) 0.05(4) -0.05(3) 0.012(18) -0.016(17)
C96 0.69(18) 0.17(6) 0.04(3) -0.03(3) 0.17(6) 0.05(7)
C97 0.19(5) 0.10(3) 0.04(3) -0.02(2) 0.05(3) 0.04(3)
C93' 0.019(8) 0.064(9) 0.047(10) -0.037(6) -0.013(7) 0.005(7)
C94' 0.039(8) 0.071(17) 0.066(13) -0.047(13) -0.011(8) -0.003(11)
C95' 0.077(17) 0.23(3) 0.053(15) -0.055(15) -0.009(12) 0.011(15)
C96' 0.070(10) 0.21(2) 0.059(14) -0.047(12) -0.015(9) -0.045(11)
C97' 0.19(2) 0.28(3) 0.106(15) 0.005(18) -0.063(16) -0.15(2)
C98 0.039(3) 0.068(4) 0.048(4) -0.031(3) -0.016(3) 0.008(3)
C99 0.041(3) 0.074(4) 0.060(4) -0.039(3) -0.015(3) 0.010(3)
C100 0.044(4) 0.069(4) 0.072(5) -0.041(4) -0.017(3) 0.007(3)
C101 0.043(4) 0.092(6) 0.076(5) -0.040(5) -0.006(4) -0.003(4)
C102 0.064(5) 0.114(7) 0.079(6) -0.028(5) 0.004(4) 0.008(5)
C103 0.043(3) 0.064(4) 0.051(4) -0.029(3) -0.017(3) 0.004(3)
C104 0.038(4) 0.090(5) 0.068(5) -0.045(4) -0.025(3) 0.010(3)
C105 0.068(7) 0.127(9) 0.048(7) -0.029(6) -0.030(6) 0.001(6)
C106 0.073(10) 0.188(18) 0.077(12) -0.058(12) -0.040(9) 0.001(10)
C107 0.124(12) 0.317(19) 0.050(7) 0.007(9) -0.055(7) -0.053(12)
C113 0.07(10) 0.9(7) 0.21(18) -0.4(3) 0.11(11) -0.3(2)
C114 0.01(5) 0.00(5) 0.05(9) 0.01(4) 0.01(5) -0.01(3)
C115 0.06(6) 0.00(5) 0.4(2) 0.04(7) -0.17(10) 0.00(4)
C108 0.043(3) 0.069(4) 0.040(3) -0.024(3) -0.013(3) -0.007(3)
C109 0.045(4) 0.068(4) 0.050(4) -0.030(3) -0.017(3) -0.004(3)
C110 0.048(4) 0.084(5) 0.067(4) -0.035(4) -0.025(3) -0.002(3)
C111 0.059(4) 0.083(5) 0.073(5) -0.032(4) -0.034(4) -0.003(4)
C112 0.068(5) 0.124(7) 0.086(6) -0.033(5) -0.042(4) 0.006(5)

loop_
_atom_type_symbol
_atom_type_description
_atom_type_scat_dispersion_real
_atom_type_scat_dispersion_imag
_atom_type_scat_source
C C 0.0033 0.0016 'International Tables Vol C Tables 4.2.6.8 and 6.1.1.4'
H H 0.0000 0.0000 'International Tables Vol C Tables 4.2.6.8 and 6.1.1.4'
N N 0.0061 0.0033 'International Tables Vol C Tables 4.2.6.8 and 6.1.1.4'
O O 0.0106 0.0060 'International Tables Vol C Tables 4.2.6.8 and 6.1.1.4'
F F 0.0171 0.0103 'International Tables Vol C Tables 4.2.6.8 and 6.1.1.4'
P P 0.1023 0.0942 'International Tables Vol C Tables 4.2.6.8 and 6.1.1.4'

loop_
_geom_angle_atom_site_label_1
_geom_angle_atom_site_label_2
_geom_angle_atom_site_label_3
_geom_angle
_geom_angle_site_symmetry_3
F16 P1 F12 179.9(3) .
F16 P1 F13 89.5(4) .
F12 P1 F13 90.5(4) .
F16 P1 F11 89.5(4) .
F12 P1 F11 90.5(4) .
F13 P1 F11 179.0(7) .
F16 P1 F15 89.6(4) .
F12 P1 F15 90.5(4) .
F13 P1 F15 90.04(12) .
F11 P1 F15 90.02(12) .
F16 P1 F14 89.5(4) .
F12 P1 F14 90.4(4) .
F13 P1 F14 89.93(12) .
F11 P1 F14 89.99(12) .
F15 P1 F14 179.1(7) .
P1 F16 P1' 16.5(4) .
F13' P1' F15' 90.01(13) .
F13' P1' F11' 179.3(19) .
F15' P1' F11' 90.00(13) .
F13' P1' F12' 89.7(10) .
F15' P1' F12' 89.7(10) .
F11' P1' F12' 89.6(10) .
F13' P1' F14' 89.98(13) .
F15' P1' F14' 179.3(19) .
F11' P1' F14' 90.01(13) .
F12' P1' F14' 89.6(10) .
F13' P1' F16 90.4(10) .
F15' P1' F16 90.4(10) .
F11' P1' F16 90.3(10) .
F12' P1' F16 179.9(2) .
F14' P1' F16 90.3(10) .
F26 P2 F22 179.9(4) .
F26 P2 F21 89.8(4) .
F22 P2 F21 90.2(4) .
F26 P2 F25 89.8(4) .
F22 P2 F25 90.2(4) .
F21 P2 F25 179.6(8) .
F26 P2 F24 89.8(4) .
F22 P2 F24 90.3(4) .
F21 P2 F24 90.03(13) .
F25 P2 F24 90.04(13) .
F26 P2 F23 89.8(4) .
F22 P2 F23 90.2(4) .
F21 P2 F23 89.98(13) .
F25 P2 F23 89.93(13) .
F24 P2 F23 179.5(7) .
F23' P2' F26' 90.7(7) .
F23' P2' F22' 89.4(7) .
F26' P2' F22' 179.9(4) .
F23' P2' F24' 178.7(16) .
F26' P2' F24' 90.6(7) .
F22' P2' F24' 89.3(8) .
F23' P2' F21' 90.02(13) .
F26' P2' F21' 90.6(7) .
F22' P2' F21' 89.4(7) .
F24' P2' F21' 89.96(13) .
F23' P2' F25' 89.99(13) .
F26' P2' F25' 90.6(7) .
F22' P2' F25' 89.4(7) .
F24' P2' F25' 89.99(13) .
F21' P2' F25' 178.8(15) .
F31 P3 F34 89.63(18) .
F31 P3 F35 89.66(18) .
F34 P3 F35 170.9(15) .
F31 P3 F32 170.9(15) .
F34 P3 F32 89.64(18) .
F35 P3 F32 89.62(18) .
F31 P3 F36 94.6(7) .
F34 P3 F36 94.6(7) .
F35 P3 F36 94.5(7) .
F32 P3 F36 94.5(7) .
F31 P3 F33 85.5(7) .
F34 P3 F33 85.4(7) .
F35 P3 F33 85.4(7) .
F32 P3 F33 85.4(7) .
F36 P3 F33 179.9(2) .
F31' P3' F32' 170.8(12) .
F31' P3' F36' 82.7(8) .
F32' P3' F36' 88.1(6) .
F31' P3' F33' 89.4(10) .
F32' P3' F33' 99.8(11) .
F36' P3' F33' 171.1(9) .
F31' P3' F34' 89.88(14) .
F32' P3' F34' 89.84(14) .
F36' P3' F34' 88.0(5) .
F33' P3' F34' 96.1(10) .
F31' P3' F35' 89.82(14) .
F32' P3' F35' 89.81(14) .
F36' P3' F35' 88.0(5) .
F33' P3' F35' 87.9(7) .
F34' P3' F35' 176.0(11) .
F46 P4 F41 89.0(2) .
F46 P4 F45 89.0(2) .
F41 P4 F45 178.0(4) .
F46 P4 F43 88.9(2) .
F41 P4 F43 89.97(12) .
F45 P4 F43 90.02(13) .
F46 P4 F42 88.9(2) .
F41 P4 F42 89.98(13) .
F45 P4 F42 89.96(12) .
F43 P4 F42 177.9(4) .
F46 P4 F44 180.0(2) .
F41 P4 F44 91.0(2) .
F45 P4 F44 91.0(2) .
F43 P4 F44 91.1(2) .
F42 P4 F44 91.0(2) .
F41' P4' F46' 93.7(8) .
F41' P4' F42' 89.82(16) .
F46' P4' F42' 93.7(8) .
F41' P4' F43' 89.81(16) .
F46' P4' F43' 93.6(8) .
F42' P4' F43' 172.7(16) .
F41' P4' F44' 86.4(8) .
F46' P4' F44' 179.88(18) .
F42' P4' F44' 86.4(8) .
F43' P4' F44' 86.3(8) .
F41' P4' F45' 172.7(16) .
F46' P4' F45' 93.6(8) .
F42' P4' F45' 89.74(16) .
F43' P4' F45' 89.70(16) .
F44' P4' F45' 86.3(8) .
C6 C1 C2 117.9 .
C6 C1 C41 120.0(2) .
C2 C1 C41 122.1(2) .
O39 C2 C1 117.28(15) .
O39 C2 C3 119.73(15) .
C1 C2 C3 122.8 .
C4 C3 C2 116.6 .
C4 C3 C40 123.4(2) .
C2 C3 C40 119.9(2) .
C5 C4 C3 123.0 .
C4 C5 C6 117.2 .
C4 C5 C10 123.5 .
C6 C5 C10 119.2 .
C1 C6 C5 122.5 .
C1 C6 O7 118.2 .
C5 C6 O7 119.1 .
C6 O7 C8 116.7 .
O7 C8 O9 113.6 .
C12 O9 C8 117.4(2) .
C93 C10 C13 108(3) .
C93 C10 C5 120(3) .
C13 C10 C5 106.70(18) .
C93 C10 C93' 10(3) .
C13 C10 C93' 115.3(9) .
C5 C10 C93' 110.1(8) .
C16 C11 C12 118.0(5) .
C16 C11 C54 120.6(6) .
C12 C11 C54 121.3(5) .
C14 C13 C12 116.8(5) .
C14 C13 C10 124.0(4) .
C12 C13 C10 119.1(5) .
C13 C14 C15 123.7(5) .
C16 C15 C14 116.4(5) .
C16 C15 C20 120.8(5) .
C14 C15 C20 122.7(5) .
C11 C16 C15 122.7(5) .
C11 C16 O17 117.5(5) .
C15 C16 O17 119.7(5) .
C16 O17 C18 118.4(4) .
O19 C18 O17 113.8(4) .
C22 O19 C18 115.4(4) .
C15 C20 C98 114.7(5) .
C15 C20 C23 107.1(4) .
C98 C20 C23 114.9(4) .
C22 C21 C26 118.1(5) .
C22 C21 C67 120.8(5) .
C26 C21 C67 121.0(5) .
C23 C22 C21 122.4(5) .
C23 C22 O19 119.9(5) .
C21 C22 O19 117.6(5) .
C22 C23 C24 117.7(5) .
C22 C23 C20 120.5(5) .
C24 C23 C20 121.8(5) .
C25 C24 C23 121.8(5) .
C26 C25 C24 118.1(5) .
C26 C25 C30 119.7(5) .
C24 C25 C30 122.1(5) .
C25 C26 C21 121.8(5) .
C25 C26 O27 120.4(5) .
C21 C26 O27 117.6(5) .
C26 O27 C28 116.3(4) .
O29 C28 O27 112.9(4) .
C32 O29 C28 116.3(4) .
C25 C30 C33 107.9(4) .
C25 C30 C103 114.0(4) .
C33 C30 C103 113.9(5) .
C32 C31 C36 118.4(5) .
C32 C31 C80 121.1(5) .
C36 C31 C80 120.4(5) .
C11 C12 C13 122.4(5) .
C11 C12 O9 117.9(5) .
C13 C12 O9 119.6(5) .
C31 C32 C33 122.3(5) .
C31 C32 O29 117.6(5) .
C33 C32 O29 120.0(5) .
C34 C33 C32 117.0(5) .
C34 C33 C30 122.0(5) .
C32 C33 C30 121.0(5) .
C33 C34 C35 123.3(5) .
C34 C35 C36 117.1(5) .
C34 C35 C40 121.9(5) .
C36 C35 C40 121.0(5) .
C31 C36 C35 121.9(5) .
C31 C36 O37 118.2(5) .
C35 C36 O37 119.8(5) .
C36 O37 C38 116.7(4) .
O37 C38 O39 113.9(5) .
C2 O39 C38 115.2(4) .
C3 C40 C35 108.0(4) .
C3 C40 C108 114.8(4) .
C35 C40 C108 113.6(5) .
N42 C41 C1 110.9(4) .
C47 N42 C43 119.2(6) .
C47 N42 C41 121.5(5) .
C43 N42 C41 119.3(5) .
C44 C43 N42 120.6(6) .
C43 C44 C45 122.8(6) .
C46 C45 C44 115.0(6) .
C46 C45 C48 122.7(6) .
C44 C45 C48 122.3(6) .
C47 C46 C45 121.1(6) .
N42 C47 C46 121.2(6) .
C53 C48 C49 116.1(7) .
C53 C48 C45 122.5(6) .
C49 C48 C45 121.4(7) .
C50 C49 C48 120.5(8) .
N51 C50 C49 123.9(8) .
C52 N51 C50 116.2(7) .
N51 C52 C53 124.0(8) .
C52 C53 C48 119.4(7) .
N55 C54 C11 110.8(4) .
C60 N55 C56 119.0(5) .
C60 N55 C54 120.9(5) .
C56 N55 C54 120.1(5) .
N55 C56 C57 122.1(6) .
C58 C57 C56 120.5(6) .
C57 C58 C59 116.2(5) .
C57 C58 C61 121.2(6) .
C59 C58 C61 122.5(6) .
C58 C59 C60 121.3(6) .
N55 C60 C59 120.8(6) .
C62 C61 C66 117.7(6) .
C62 C61 C58 121.5(6) .
C66 C61 C58 120.7(6) .
C63 C62 C61 118.5(7) .
N64 C63 C62 125.7(8) .
C63 N64 C65 116.1(7) .
N64 C65 C66 124.4(8) .
C61 C66 C65 117.5(7) .
N68 C67 C21 109.1(4) .
C69 N68 C73 119.3(5) .
C69 N68 C67 120.4(5) .
C73 N68 C67 120.2(5) .
N68 C69 C70 121.6(6) .
C69 C70 C71 121.3(6) .
C72 C71 C70 115.2(6) .
C72 C71 C74 122.4(6) .
C70 C71 C74 122.4(6) .
C73 C72 C71 121.6(6) .
N68 C73 C72 120.9(6) .
C79 C74 C75 114.6(7) .
C79 C74 C71 122.3(6) .
C75 C74 C71 123.1(6) .
C76 N75 C78 115.4(7) .
C76 C75 C74 120.8(7) .
N75 C76 C75 124.9(8) .
N75 C78 C79 123.7(8) .
C74 C79 C78 120.6(7) .
N81 C80 C31 112.2(5) .
C82 N81 C86 119.6(5) .
C82 N81 C80 120.6(6) .
C86 N81 C80 119.8(5) .
N81 C82 C83 121.9(6) .
C84 C83 C82 119.6(6) .
C83 C84 C85 116.4(6) .
C83 C84 C87 122.4(6) .
C85 C84 C87 121.2(7) .
C86 C85 C84 121.4(6) .
N81 C86 C85 121.0(6) .
C88 C87 C92 116.7(7) .
C88 C87 C84 122.7(8) .
C92 C87 C84 120.6(6) .
C87 C88 C89 119.9(9) .
N90 C89 C88 123.8(9) .
C91 N90 C89 116.6(9) .
N90 C91 C92 124.2(10) .
C87 C92 C91 118.8(8) .
C10 C93 C94 126(5) .
C95 C94 C93 99(6) .
C94 C95 C96 107(5) .
C97 C96 C95 113(6) .
C94' C93' C10 109(2) .
C93' C94' C95' 119(3) .
C96' C95' C94' 114(3) .
C95' C96' C97' 109(2) .
C99 C98 C20 112.8(4) .
C98 C99 C100 113.1(5) .
C101 C100 C99 114.4(5) .
C102 C101 C100 113.6(6) .
C104 C103 C30 113.7(4) .
C105 C104 C113 7(7) .
C105 C104 C103 114.0(7) .
C113 C104 C103 113(4) .
C106 C105 C104 114.1(11) .
C105 C106 C107 110.9(16) .
C114 C113 C104 123(8) .
C113 C114 C115 136(10) .
C109 C108 C40 113.5(4) .
C108 C109 C110 113.0(4) .
C111 C110 C109 113.5(5) .
C112 C111 C110 115.6(6) .
C201 C202 C203 120(3) .
C201 C202 O201 113(3) .
C203 C202 O201 103(2) .
C205 O204 C207 49.1(12) .
C205 C204 C204 159.3(18) 2_864
O204 C205 C206 119.3(13) .
O204 C205 C204 115.4(13) .
C206 C205 C204 124.8(13) .
C207 C206 C205 43.0(12) .
O204 C207 C206 120(2) .
O204 C207 C208 129(2) .
C206 C207 C208 110(2) .
O209 C209 C210 142(2) .
C212 O210 C213 38.6(6) .
O211 C211 O212 98(4) .
C213 C212 O210 70.7(12) .
C212 C213 O210 70.7(12) .

loop_
_geom_bond_atom_site_label_1
_geom_bond_atom_site_label_2
_geom_bond_distance
_geom_bond_site_symmetry_2
P1 F16 1.598(6) .
P1 F12 1.598(6) .
P1 F13 1.598(6) .
P1 F11 1.598(6) .
P1 F15 1.598(6) .
P1 F14 1.600(6) .
F16 P1' 1.63(2) .
P1' F13' 1.555(15) .
P1' F15' 1.555(15) .
P1' F11' 1.555(15) .
P1' F12' 1.555(15) .
P1' F14' 1.555(15) .
P2 F26 1.564(5) .
P2 F22 1.564(5) .
P2 F21 1.564(5) .
P2 F25 1.565(5) .
P2 F24 1.565(5) .
P2 F23 1.565(5) .
P2' F23' 1.594(9) .
P2' F26' 1.594(9) .
P2' F22' 1.594(9) .
P2' F24' 1.594(9) .
P2' F21' 1.594(9) .
P2' F25' 1.594(9) .
P3 F31 1.474(8) .
P3 F34 1.474(8) .
P3 F35 1.475(8) .
P3 F32 1.475(8) .
P3 F36 1.475(8) .
P3 F33 1.475(8) .
P3' F31' 1.573(6) .
P3' F32' 1.574(6) .
P3' F36' 1.574(6) .
P3' F33' 1.574(6) .
P3' F34' 1.575(6) .
P3' F35' 1.575(6) .
P4 F46 1.573(5) .
P4 F41 1.575(5) .
P4 F45 1.576(5) .
P4 F43 1.576(5) .
P4 F42 1.576(5) .
P4 F44 1.577(5) .
P4' F41' 1.603(13) .
P4' F46' 1.603(13) .
P4' F42' 1.603(13) .
P4' F43' 1.604(13) .
P4' F44' 1.605(13) .
P4' F45' 1.605(13) .
C1 C6 1.3834 .
C1 C2 1.3918 .
C1 C41 1.513(5) .
C2 O39 1.385(3) .
C2 C3 1.4001 .
C3 C4 1.3987 .
C3 C40 1.506(5) .
C4 C5 1.3978 .
C5 C6 1.3989 .
C5 C10 1.5299 .
C6 O7 1.4024 .
O7 C8 1.4134 .
C8 O9 1.4282 .
O9 C12 1.408(6) .
C10 C93 1.33(7) .
C10 C13 1.526(6) .
C10 C93' 1.62(2) .
C11 C16 1.384(7) .
C11 C12 1.386(8) .
C11 C54 1.510(7) .
C13 C14 1.382(7) .
C13 C12 1.398(7) .
C14 C15 1.398(7) .
C15 C16 1.392(7) .
C15 C20 1.512(7) .
C16 O17 1.393(6) .
O17 C18 1.427(6) .
C18 O19 1.408(6) .
O19 C22 1.397(6) .
C20 C98 1.525(7) .
C20 C23 1.537(7) .
C21 C22 1.393(7) .
C21 C26 1.395(7) .
C21 C67 1.517(7) .
C22 C23 1.370(7) .
C23 C24 1.408(7) .
C24 C25 1.393(7) .
C25 C26 1.378(7) .
C25 C30 1.523(7) .
C26 O27 1.401(6) .
O27 C28 1.425(6) .
C28 O29 1.413(6) .
O29 C32 1.394(6) .
C30 C33 1.526(7) .
C30 C103 1.542(7) .
C31 C32 1.380(7) .
C31 C36 1.381(8) .
C31 C80 1.510(7) .
C32 C33 1.389(7) .
C33 C34 1.382(7) .
C34 C35 1.386(7) .
C35 C36 1.394(7) .
C35 C40 1.522(8) .
C36 O37 1.404(6) .
O37 C38 1.421(6) .
C38 O39 1.421(7) .
C40 C108 1.533(7) .
C41 N42 1.476(7) .
N42 C47 1.329(7) .
N42 C43 1.343(7) .
C43 C44 1.340(9) .
C44 C45 1.383(8) .
C45 C46 1.382(8) .
C45 C48 1.476(9) .
C46 C47 1.370(8) .
C48 C53 1.381(9) .
C48 C49 1.394(9) .
C49 C50 1.346(10) .
C50 N51 1.331(10) .
N51 C52 1.328(10) .
C52 C53 1.376(10) .
C54 N55 1.493(6) .
N55 C60 1.312(7) .
N55 C56 1.317(7) .
C56 C57 1.375(8) .
C57 C58 1.352(8) .
C58 C59 1.373(8) .
C58 C61 1.490(8) .
C59 C60 1.376(8) .
C61 C62 1.385(8) .
C61 C66 1.389(8) .
C62 C63 1.374(9) .
C63 N64 1.306(9) .
N64 C65 1.313(9) .
C65 C66 1.415(9) .
C67 N68 1.477(7) .
N68 C69 1.327(7) .
N68 C73 1.341(7) .
C69 C70 1.354(8) .
C70 C71 1.404(8) .
C71 C72 1.375(8) .
C71 C74 1.476(8) .
C72 C73 1.371(8) .
C74 C79 1.369(8) .
C74 C75 1.389(9) .
N75 C76 1.308(9) .
N75 C78 1.325(9) .
C75 C76 1.354(10) .
C78 C79 1.384(9) .
C80 N81 1.480(7) .
N81 C82 1.321(7) .
N81 C86 1.343(7) .
C82 C83 1.382(9) .
C83 C84 1.380(9) .
C84 C85 1.399(8) .
C84 C87 1.465(9) .
C85 C86 1.343(8) .
C87 C88 1.367(9) .
C87 C92 1.392(9) .
C88 C89 1.392(12) .
C89 N90 1.324(12) .
N90 C91 1.306(11) .
C91 C92 1.404(10) .
C93 C94 1.65(14) .
C94 C95 1.55(13) .
C95 C96 1.72(8) .
C96 C97 1.15(9) .
C93' C94' 1.49(5) .
C94' C95' 1.58(5) .
C95' C96' 1.48(3) .
C96' C97' 1.63(4) .
C98 C99 1.515(7) .
C99 C100 1.523(7) .
C100 C101 1.511(8) .
C101 C102 1.488(9) .
C103 C104 1.522(8) .
C104 C105 1.512(10) .
C104 C113 1.512(14) .
C105 C106 1.51(3) .
C106 C107 1.53(2) .
C113 C114 1.5(2) .
C114 C115 1.7(2) .
C108 C109 1.518(7) .
C109 C110 1.523(8) .
C110 C111 1.511(8) .
C111 C112 1.509(9) .
C201 C202 1.24(3) .
O201 C202 1.62(4) .
C202 C203 1.59(3) .
O204 C205 1.208(14) .
O204 C207 1.26(3) .
C204 C205 1.48(2) .
C204 C204 1.74(3) 2_864
C205 C206 1.427(16) .
C206 C207 1.37(3) .
C207 C208 1.63(3) .
C209 O209 1.31(2) .
C209 C210 1.54(2) .
O210 C212 1.537(16) .
O210 C213 1.537(13) .
C211 O211 1.296(19) .
C211 O212 1.58(8) .
C212 C213 1.017(16) .
C214 O215 1.816(19) .
